data_4065138
loop_
_publ_author_name
'Palacios, Laura'
'Miao, Xiaowei'
'Di Giuseppe, Andrea'
'Pascal, Simon'
'Cunchillos, Carmen'
'Castarlenas, Ricardo'
'P\'erez-Torrente, Jes\'us J.'
'Lahoz, Fernando J.'
'Dixneuf, Pierre H.'
'Oro, Luis A.'

_publ_section_title
;
 Synthesis of a Square-Planar Rhodium Alkylidene N-Heterocyclic Carbene
 Complex and Its Reactivity Toward Alkenes
;
_journal_issue 19
_journal_name_full Organometallics
_journal_page_first 5208
_journal_paper_doi 10.1021/om2005782
_journal_volume 30
_journal_year 2011
_chemical_formula_moiety 'C52 H57 Cl N2 P Rh'
_chemical_formula_sum 'C52 H57 Cl N2 P Rh'
_chemical_formula_weight 879.33
_chemical_name_systematic
;
 ?
;
_space_group_IT_number 14
_symmetry_cell_setting monoclinic
_symmetry_space_group_name_Hall '-P 2yn'
_symmetry_space_group_name_H-M 'P 1 21/n 1'
_atom_sites_solution_hydrogens geom
_atom_sites_solution_primary direct
_atom_sites_solution_secondary difmap
_audit_creation_method SHELXL-97
_cell_angle_alpha 90.00
_cell_angle_beta 91.0910(10)
_cell_angle_gamma 90.00
_cell_formula_units_Z 4
_cell_length_a 11.6180(10)
_cell_length_b 23.4030(10)
_cell_length_c 16.2660(10)
_cell_measurement_reflns_used 78866
_cell_measurement_temperature 100(2)
_cell_measurement_theta_max 33.332
_cell_measurement_theta_min 1.807
_cell_volume 4421.9(5)
_computing_cell_refinement 'HKL2000(Z. Otwinowski and W. Minor,1997)'
_computing_data_collection 'DENZO (Z. Otwinowski)'
_computing_data_reduction 'HKL2000(Z. Otwinowski and W. Minor,1997)'
_computing_molecular_graphics 'ORTEP (L. Farrugia, 1997) '
_computing_publication_material 'WingX (L. Farrugia, 1999)'
_computing_structure_refinement 'SHELXL-97 (Sheldrick, 1997)'
_computing_structure_solution 'SHELXS-97 (Sheldrick, 1997)'
_diffrn_ambient_temperature 100(2)
_diffrn_measured_fraction_theta_full 0.994
_diffrn_measured_fraction_theta_max 0.835
_diffrn_measurement_details ' 1.00 degrees, 1.0 sec, detector distance 63.50 mm'
_diffrn_measurement_device_type 'Single-axis HUBER diffractometer'
_diffrn_measurement_method 'fi scans'
_diffrn_radiation_monochromator 'A Si111 double-crystal'
_diffrn_radiation_source synchrotron
_diffrn_radiation_wavelength 0.73780
_diffrn_reflns_av_R_equivalents 0.0750
_diffrn_reflns_av_sigmaI/netI 0.0314
_diffrn_reflns_limit_h_max 15
_diffrn_reflns_limit_h_min -15
_diffrn_reflns_limit_k_max 31
_diffrn_reflns_limit_k_min -31
_diffrn_reflns_limit_l_max 21
_diffrn_reflns_limit_l_min -21
_diffrn_reflns_number 163452
_diffrn_reflns_reduction_process
;
 Two different orientations of the same crystal(changing 
 pseudokappa 40&#x00BA;)were measured to ensure the data completeness.
 
 Data from the two measurements were corrected for absorption effects,
 scaled and merged with Sortav
 R.H. Blessing, (1987) Cryst. Rev. 1, 3-58
 R.H. Blessing, (1989) J. Appl. Cryst. 22, 396-397
;
_diffrn_reflns_theta_full 27.00
_diffrn_reflns_theta_max 33.34
_diffrn_reflns_theta_min 1.81
_exptl_absorpt_coefficient_mu 0.513
_exptl_absorpt_correction_T_max 0.9650
_exptl_absorpt_correction_T_min 0.9316
_exptl_absorpt_correction_type multi-scan
_exptl_absorpt_process_details
;
 R.H. Blessing, Acta Cryst. (1995), A51, 33-38
;
_exptl_crystal_colour green
_exptl_crystal_density_diffrn 1.321
_exptl_crystal_density_method 'not measured'
_exptl_crystal_description prism
_exptl_crystal_F_000 1840
_exptl_crystal_size_max 0.14
_exptl_crystal_size_mid 0.12
_exptl_crystal_size_min 0.07
_refine_diff_density_max 1.128
_refine_diff_density_min -1.679
_refine_diff_density_rms 0.124
_refine_ls_extinction_coef 0.0321(13)
_refine_ls_extinction_expression Fc^*^=kFc[1+0.001xFc^2^\l^3^/sin(2\q)]^-1/4^
_refine_ls_extinction_method SHELXL
_refine_ls_goodness_of_fit_ref 1.088
_refine_ls_hydrogen_treatment mixed
_refine_ls_matrix_type full
_refine_ls_number_parameters 519
_refine_ls_number_reflns 12781
_refine_ls_number_restraints 0
_refine_ls_restrained_S_all 1.088
_refine_ls_R_factor_all 0.0591
_refine_ls_R_factor_gt 0.0542
_refine_ls_shift/su_max 0.002
_refine_ls_shift/su_mean 0.000
_refine_ls_structure_factor_coef Fsqd
_refine_ls_weighting_details 'calc w=1/[\s^2^(Fo^2^)+(0.1118P)^2^+1.4954P] where P=(Fo^2^+2Fc^2^)/3'
_refine_ls_weighting_scheme calc
_refine_ls_wR_factor_gt 0.1494
_refine_ls_wR_factor_ref 0.1543
_reflns_number_gt 11427
_reflns_number_total 12781
_reflns_threshold_expression >2sigma(I)
_cod_data_source_file om2005782_si_001.cif
_cod_data_source_block compound_2
_cod_original_sg_symbol_H-M P21/n
_cod_database_code 4065138

loop_
_symmetry_equiv_pos_as_xyz
'x, y, z'
'-x+1/2, y+1/2, -z+1/2'
'-x, -y, -z'
'x-1/2, -y-1/2, z-1/2'

loop_
_atom_site_label
_atom_site_type_symbol
_atom_site_fract_x
_atom_site_fract_y
_atom_site_fract_z
_atom_site_U_iso_or_equiv
_atom_site_adp_type
_atom_site_occupancy
_atom_site_symmetry_multiplicity
_atom_site_calc_flag
_atom_site_refinement_flags
Rh1 Rh 0.170976(12) 0.340590(6) 0.290204(8) 0.02173(8) Uani 1 1 d .
Cl1 Cl 0.03084(4) 0.35941(2) 0.39444(3) 0.02876(12) Uani 1 1 d .
C1 C 0.25408(19) 0.33230(9) 0.19338(13) 0.0268(4) Uani 1 1 d .
C2 C 0.2300(2) 0.29590(9) 0.12262(13) 0.0309(4) Uani 1 1 d .
C3 C 0.1183(2) 0.27769(11) 0.10151(15) 0.0374(5) Uani 1 1 d .
H3 H 0.0551 0.2880 0.1346 0.045 Uiso 1 1 calc R
C4 C 0.1009(3) 0.24423(14) 0.03131(17) 0.0544(8) Uani 1 1 d .
H4 H 0.0252 0.2328 0.0155 0.065 Uiso 1 1 calc R
C5 C 0.1944(4) 0.22750(15) -0.01570(19) 0.0674(11) Uani 1 1 d .
H5 H 0.1817 0.2042 -0.0629 0.081 Uiso 1 1 calc R
C6 C 0.3044(3) 0.24417(13) 0.00519(18) 0.0562(8) Uani 1 1 d .
H6 H 0.3677 0.2317 -0.0263 0.067 Uiso 1 1 calc R
C7 C 0.3220(2) 0.27918(11) 0.07253(16) 0.0414(5) Uani 1 1 d .
H7 H 0.3976 0.2923 0.0854 0.050 Uiso 1 1 calc R
C8 C 0.19665(16) 0.42688(8) 0.28396(11) 0.0215(3) Uani 1 1 d .
C9 C 0.18512(18) 0.52128(8) 0.25121(13) 0.0272(4) Uani 1 1 d .
H9 H 0.1660 0.5554 0.2224 0.033 Uiso 1 1 calc R
C10 C 0.24300(18) 0.51726(8) 0.32354(13) 0.0271(4) Uani 1 1 d .
H10 H 0.2735 0.5480 0.3552 0.033 Uiso 1 1 calc R
C11 C 0.10863(18) 0.45027(8) 0.14856(12) 0.0241(4) Uani 1 1 d .
C12 C -0.00836(18) 0.43632(9) 0.14376(12) 0.0266(4) Uani 1 1 d .
C13 C -0.08571(18) 0.44207(9) 0.21706(13) 0.0284(4) Uani 1 1 d .
H13 H -0.0356 0.4448 0.2676 0.034 Uiso 1 1 calc R
C14 C -0.1655(2) 0.39096(11) 0.22716(17) 0.0368(5) Uani 1 1 d .
H14A H -0.2134 0.3968 0.2754 0.055 Uiso 1 1 calc R
H14B H -0.1195 0.3562 0.2346 0.055 Uiso 1 1 calc R
H14C H -0.2150 0.3871 0.1780 0.055 Uiso 1 1 calc R
C15 C -0.1552(2) 0.49768(11) 0.20943(14) 0.0347(5) Uani 1 1 d .
H15A H -0.2051 0.5016 0.2570 0.052 Uiso 1 1 calc R
H15B H -0.2025 0.4967 0.1589 0.052 Uiso 1 1 calc R
H15C H -0.1023 0.5303 0.2075 0.052 Uiso 1 1 calc R
C16 C -0.0529(2) 0.41913(10) 0.06769(14) 0.0327(4) Uani 1 1 d .
H16 H -0.1316 0.4085 0.0627 0.039 Uiso 1 1 calc R
C17 C 0.0163(2) 0.41736(11) -0.00111(14) 0.0361(5) Uani 1 1 d .
H17 H -0.0156 0.4056 -0.0526 0.043 Uiso 1 1 calc R
C18 C 0.1309(2) 0.43259(10) 0.00502(13) 0.0346(5) Uani 1 1 d .
H18 H 0.1768 0.4315 -0.0427 0.042 Uiso 1 1 calc R
C19 C 0.18066(19) 0.44960(9) 0.07991(13) 0.0284(4) Uani 1 1 d .
C20 C 0.30517(19) 0.46877(10) 0.08582(14) 0.0332(4) Uani 1 1 d .
H20 H 0.3312 0.4654 0.1446 0.040 Uiso 1 1 calc R
C21 C 0.3856(2) 0.43186(12) 0.03342(17) 0.0439(6) Uani 1 1 d .
H21A H 0.4648 0.4460 0.0394 0.066 Uiso 1 1 calc R
H21B H 0.3611 0.4341 -0.0245 0.066 Uiso 1 1 calc R
H21C H 0.3822 0.3921 0.0520 0.066 Uiso 1 1 calc R
C22 C 0.3161(2) 0.53188(11) 0.06033(16) 0.0393(5) Uani 1 1 d .
H22A H 0.3970 0.5436 0.0645 0.059 Uiso 1 1 calc R
H22B H 0.2701 0.5557 0.0968 0.059 Uiso 1 1 calc R
H22C H 0.2883 0.5365 0.0035 0.059 Uiso 1 1 calc R
C23 C 0.31774(17) 0.43786(8) 0.41153(12) 0.0243(4) Uani 1 1 d .
C24 C 0.27844(18) 0.44544(9) 0.49157(12) 0.0277(4) Uani 1 1 d .
C25 C 0.16450(19) 0.47370(10) 0.51001(13) 0.0310(4) Uani 1 1 d .
H25 H 0.1174 0.4749 0.4580 0.037 Uiso 1 1 calc R
C26 C 0.1837(2) 0.53531(10) 0.53915(15) 0.0372(5) Uani 1 1 d .
H26A H 0.1093 0.5530 0.5507 0.056 Uiso 1 1 calc R
H26B H 0.2222 0.5570 0.4961 0.056 Uiso 1 1 calc R
H26C H 0.2319 0.5352 0.5893 0.056 Uiso 1 1 calc R
C27 C 0.0975(2) 0.43984(12) 0.57375(14) 0.0384(5) Uani 1 1 d .
H27A H 0.0243 0.4591 0.5842 0.058 Uiso 1 1 calc R
H27B H 0.1429 0.4375 0.6250 0.058 Uiso 1 1 calc R
H27C H 0.0824 0.4012 0.5529 0.058 Uiso 1 1 calc R
C28 C 0.3510(2) 0.42726(10) 0.55606(13) 0.0330(4) Uani 1 1 d .
H28 H 0.3268 0.4319 0.6111 0.040 Uiso 1 1 calc R
C29 C 0.4566(2) 0.40282(10) 0.54161(14) 0.0351(5) Uani 1 1 d .
H29 H 0.5043 0.3908 0.5865 0.042 Uiso 1 1 calc R
C30 C 0.4933(2) 0.39575(10) 0.46158(14) 0.0324(4) Uani 1 1 d .
H30 H 0.5664 0.3790 0.4522 0.039 Uiso 1 1 calc R
C31 C 0.42487(18) 0.41285(9) 0.39452(13) 0.0273(4) Uani 1 1 d .
C32 C 0.46805(18) 0.40717(9) 0.30794(13) 0.0292(4) Uani 1 1 d .
H32 H 0.3989 0.4072 0.2704 0.035 Uiso 1 1 calc R
C33 C 0.5401(2) 0.45912(12) 0.28567(17) 0.0428(6) Uani 1 1 d .
H33A H 0.5676 0.4550 0.2294 0.064 Uiso 1 1 calc R
H33B H 0.6061 0.4621 0.3238 0.064 Uiso 1 1 calc R
H33C H 0.4929 0.4937 0.2894 0.064 Uiso 1 1 calc R
C34 C 0.5319(2) 0.35137(12) 0.29302(17) 0.0406(5) Uani 1 1 d .
H34A H 0.5575 0.3501 0.2360 0.061 Uiso 1 1 calc R
H34B H 0.4803 0.3191 0.3031 0.061 Uiso 1 1 calc R
H34C H 0.5989 0.3490 0.3304 0.061 Uiso 1 1 calc R
C35 C 0.28786(18) 0.20129(8) 0.28831(13) 0.0274(4) Uani 1 1 d .
C36 C 0.3879(2) 0.19833(10) 0.33694(15) 0.0337(4) Uani 1 1 d .
H36 H 0.3875 0.2126 0.3916 0.040 Uiso 1 1 calc R
C37 C 0.4886(2) 0.17463(12) 0.30616(17) 0.0383(5) Uani 1 1 d .
H37 H 0.5561 0.1726 0.3399 0.046 Uiso 1 1 calc R
C38 C 0.4898(2) 0.15410(11) 0.22611(18) 0.0404(6) Uani 1 1 d .
H38 H 0.5590 0.1393 0.2043 0.048 Uiso 1 1 calc R
C39 C 0.3903(2) 0.15523(10) 0.17796(17) 0.0382(5) Uani 1 1 d .
H39 H 0.3909 0.1400 0.1238 0.046 Uiso 1 1 calc R
C40 C 0.2892(2) 0.17850(9) 0.20843(14) 0.0322(4) Uani 1 1 d .
H40 H 0.2212 0.1790 0.1751 0.039 Uiso 1 1 calc R
C41 C 0.17802(18) 0.23530(8) 0.43564(12) 0.0259(4) Uani 1 1 d .
C42 C 0.2386(2) 0.27640(9) 0.48103(13) 0.0308(4) Uani 1 1 d .
H42 H 0.2707 0.3084 0.4539 0.037 Uiso 1 1 calc R
C43 C 0.2521(2) 0.27072(10) 0.56564(14) 0.0362(5) Uani 1 1 d .
H43 H 0.2936 0.2988 0.5962 0.043 Uiso 1 1 calc R
C44 C 0.2052(2) 0.22395(11) 0.60568(14) 0.0370(5) Uani 1 1 d .
H44 H 0.2142 0.2201 0.6636 0.044 Uiso 1 1 calc R
C45 C 0.1453(2) 0.18302(10) 0.56082(14) 0.0351(5) Uani 1 1 d .
H45 H 0.1135 0.1509 0.5880 0.042 Uiso 1 1 calc R
C46 C 0.1315(2) 0.18870(9) 0.47617(13) 0.0304(4) Uani 1 1 d .
H46 H 0.0900 0.1605 0.4458 0.037 Uiso 1 1 calc R
C47 C 0.03715(18) 0.20117(9) 0.29856(12) 0.0261(4) Uani 1 1 d .
C48 C 0.0375(2) 0.14213(10) 0.28804(14) 0.0321(4) Uani 1 1 d .
H48 H 0.1085 0.1220 0.2869 0.038 Uiso 1 1 calc R
C49 C -0.06831(19) 0.22995(9) 0.29841(13) 0.0302(4) Uani 1 1 d .
H49 H -0.0698 0.2703 0.3046 0.036 Uiso 1 1 calc R
C50 C -0.1709(2) 0.19988(10) 0.28922(15) 0.0352(5) Uani 1 1 d .
H50 H -0.2422 0.2197 0.2892 0.042 Uiso 1 1 calc R
C51 C -0.1695(2) 0.14107(11) 0.28010(15) 0.0375(5) Uani 1 1 d .
H51 H -0.2397 0.1205 0.2746 0.045 Uiso 1 1 calc R
C52 C -0.0657(2) 0.11242(10) 0.27911(15) 0.0378(5) Uani 1 1 d .
H52 H -0.0647 0.0721 0.2723 0.045 Uiso 1 1 calc R
P1 P 0.16554(4) 0.24382(2) 0.32338(3) 0.02362(12) Uani 1 1 d .
N1 N 0.15888(14) 0.46568(7) 0.22704(10) 0.0234(3) Uani 1 1 d .
N2 N 0.24963(15) 0.45956(7) 0.34304(10) 0.0241(3) Uani 1 1 d .
H1 H 0.317(3) 0.3535(12) 0.1808(18) 0.028(6) Uiso 1 1 d .

loop_
_atom_site_aniso_label
_atom_site_aniso_U_11
_atom_site_aniso_U_22
_atom_site_aniso_U_33
_atom_site_aniso_U_23
_atom_site_aniso_U_13
_atom_site_aniso_U_12
Rh1 0.02440(12) 0.02076(11) 0.01999(11) 0.00013(4) -0.00069(6) -0.00100(4)
Cl1 0.0321(3) 0.0269(2) 0.0274(2) -0.00164(17) 0.00443(17) 0.00035(17)
C1 0.0313(11) 0.0267(9) 0.0223(9) -0.0013(7) 0.0036(7) -0.0003(7)
C2 0.0413(12) 0.0272(9) 0.0242(9) -0.0003(7) 0.0024(8) -0.0061(8)
C3 0.0468(14) 0.0361(11) 0.0291(10) 0.0003(8) -0.0060(9) -0.0086(10)
C4 0.072(2) 0.0549(17) 0.0352(13) -0.0045(12) -0.0110(13) -0.0258(15)
C5 0.110(3) 0.0597(19) 0.0329(13) -0.0158(13) 0.0131(15) -0.038(2)
C6 0.085(2) 0.0450(15) 0.0388(14) -0.0104(11) 0.0235(14) -0.0142(14)
C7 0.0540(15) 0.0347(11) 0.0359(12) -0.0036(9) 0.0138(10) -0.0081(10)
C8 0.0219(8) 0.0204(8) 0.0220(8) 0.0008(6) -0.0009(6) -0.0007(6)
C9 0.0331(10) 0.0207(8) 0.0277(9) 0.0009(7) -0.0025(7) -0.0005(7)
C10 0.0320(10) 0.0215(8) 0.0278(9) 0.0001(7) -0.0030(7) -0.0014(7)
C11 0.0288(9) 0.0222(8) 0.0212(8) 0.0023(6) -0.0037(7) 0.0009(6)
C12 0.0280(10) 0.0272(9) 0.0245(9) 0.0013(7) -0.0029(7) 0.0005(7)
C13 0.0253(10) 0.0336(10) 0.0260(9) 0.0009(7) -0.0028(7) -0.0021(7)
C14 0.0322(11) 0.0374(12) 0.0408(12) 0.0031(10) 0.0002(9) -0.0050(8)
C15 0.0367(11) 0.0349(11) 0.0327(11) -0.0003(8) 0.0035(9) 0.0039(9)
C16 0.0340(11) 0.0347(10) 0.0290(10) -0.0011(8) -0.0081(8) -0.0011(8)
C17 0.0459(13) 0.0386(11) 0.0237(9) -0.0037(8) -0.0065(8) 0.0007(9)
C18 0.0446(13) 0.0380(11) 0.0214(9) 0.0016(8) 0.0016(8) 0.0046(9)
C19 0.0317(10) 0.0279(9) 0.0255(9) 0.0044(7) -0.0006(7) 0.0013(7)
C20 0.0301(11) 0.0406(11) 0.0290(10) 0.0071(8) 0.0024(8) 0.0002(8)
C21 0.0388(13) 0.0468(14) 0.0468(14) 0.0106(11) 0.0139(11) 0.0070(10)
C22 0.0364(12) 0.0406(12) 0.0409(12) 0.0037(10) 0.0053(9) -0.0057(9)
C23 0.0277(9) 0.0230(8) 0.0220(8) -0.0003(6) -0.0038(7) -0.0020(7)
C24 0.0317(10) 0.0265(9) 0.0249(9) -0.0014(7) -0.0027(7) -0.0008(7)
C25 0.0314(10) 0.0366(11) 0.0250(9) -0.0041(8) -0.0014(7) 0.0030(8)
C26 0.0422(13) 0.0356(11) 0.0337(11) -0.0075(9) -0.0021(9) 0.0052(9)
C27 0.0393(12) 0.0491(13) 0.0270(10) -0.0039(9) 0.0013(9) -0.0034(10)
C28 0.0404(12) 0.0347(11) 0.0236(9) -0.0019(8) -0.0052(8) 0.0020(9)
C29 0.0397(12) 0.0381(11) 0.0272(10) 0.0002(8) -0.0101(8) 0.0039(9)
C30 0.0314(11) 0.0348(10) 0.0308(10) -0.0010(8) -0.0062(8) 0.0038(8)
C31 0.0294(10) 0.0254(9) 0.0270(9) 0.0004(7) -0.0036(7) -0.0013(7)
C32 0.0249(9) 0.0344(10) 0.0282(10) 0.0009(8) -0.0009(7) -0.0002(7)
C33 0.0443(14) 0.0409(13) 0.0436(13) 0.0037(10) 0.0087(10) -0.0069(10)
C34 0.0425(14) 0.0399(12) 0.0398(13) -0.0025(10) 0.0089(10) 0.0065(10)
C35 0.0294(10) 0.0220(8) 0.0310(10) 0.0018(7) 0.0024(7) 0.0024(7)
C36 0.0320(11) 0.0336(11) 0.0353(11) 0.0007(8) 0.0009(8) 0.0026(8)
C37 0.0305(11) 0.0412(12) 0.0433(13) 0.0039(10) 0.0009(9) 0.0047(9)
C38 0.0371(13) 0.0360(12) 0.0483(15) 0.0033(10) 0.0111(11) 0.0065(9)
C39 0.0461(15) 0.0322(11) 0.0366(12) -0.0012(8) 0.0089(10) 0.0046(9)
C40 0.0367(12) 0.0273(10) 0.0325(11) 0.0003(8) 0.0027(8) 0.0031(8)
C41 0.0289(10) 0.0255(9) 0.0231(8) 0.0012(7) -0.0011(7) 0.0020(7)
C42 0.0367(11) 0.0279(9) 0.0277(10) 0.0029(7) -0.0046(8) -0.0049(8)
C43 0.0476(13) 0.0333(11) 0.0274(10) -0.0012(8) -0.0083(9) -0.0045(9)
C44 0.0487(14) 0.0384(12) 0.0238(10) 0.0040(8) -0.0049(9) -0.0013(10)
C45 0.0426(12) 0.0348(11) 0.0280(10) 0.0074(8) -0.0009(8) -0.0044(9)
C46 0.0363(11) 0.0286(9) 0.0263(9) 0.0017(7) -0.0013(8) -0.0030(8)
C47 0.0308(10) 0.0251(9) 0.0225(8) 0.0005(7) -0.0009(7) -0.0021(7)
C48 0.0366(11) 0.0267(9) 0.0329(11) -0.0035(8) -0.0006(8) -0.0005(8)
C49 0.0317(10) 0.0276(9) 0.0312(10) 0.0009(8) -0.0025(8) -0.0007(7)
C50 0.0302(11) 0.0372(11) 0.0380(11) 0.0017(9) -0.0046(8) -0.0016(8)
C51 0.0374(12) 0.0388(12) 0.0361(11) -0.0023(10) -0.0047(9) -0.0116(10)
C52 0.0473(13) 0.0270(10) 0.0389(12) -0.0061(9) -0.0019(10) -0.0077(9)
P1 0.0263(3) 0.0215(2) 0.0230(2) 0.00013(17) -0.00032(17) -0.00021(16)
N1 0.0248(8) 0.0226(7) 0.0227(7) 0.0006(6) -0.0019(6) -0.0002(6)
N2 0.0268(8) 0.0230(7) 0.0223(7) 0.0003(6) -0.0026(6) 0.0000(6)

loop_
_atom_type_symbol
_atom_type_description
_atom_type_scat_dispersion_real
_atom_type_scat_dispersion_imag
_atom_type_scat_source
C C 0.0035 0.0018 'International Tables Vol C Tables 4.2.6.8 and 6.1.1.4'
H H 0.0000 0.0000 'International Tables Vol C Tables 4.2.6.8 and 6.1.1.4'
Cl Cl 0.1583 0.1714 'International Tables Vol C Tables 4.2.6.8 and 6.1.1.4'
N N 0.0068 0.0036 'International Tables Vol C Tables 4.2.6.8 and 6.1.1.4'
P P 0.1093 0.1021 'International Tables Vol C Tables 4.2.6.8 and 6.1.1.4'
Rh Rh -0.9982 0.9844 'International Tables Vol C Tables 4.2.6.8 and 6.1.1.4'

loop_
_geom_angle_atom_site_label_1
_geom_angle_atom_site_label_2
_geom_angle_atom_site_label_3
_geom_angle
C1 Rh1 C8 88.99(8)
C1 Rh1 P1 96.36(7)
C8 Rh1 P1 167.60(5)
C1 Rh1 Cl1 167.18(7)
C8 Rh1 Cl1 87.46(6)
P1 Rh1 Cl1 89.604(18)
C2 C1 Rh1 129.16(17)
C3 C2 C7 118.8(2)
C3 C2 C1 122.3(2)
C7 C2 C1 118.9(2)
C4 C3 C2 119.3(3)
C3 C4 C5 120.2(3)
C6 C5 C4 121.0(3)
C5 C6 C7 119.3(3)
C6 C7 C2 121.3(3)
N1 C8 N2 103.87(15)
N1 C8 Rh1 130.27(13)
N2 C8 Rh1 125.63(13)
C10 C9 N1 106.52(17)
C9 C10 N2 106.98(17)
C12 C11 C19 123.01(18)
C12 C11 N1 119.03(18)
C19 C11 N1 117.96(18)
C16 C12 C11 117.49(19)
C16 C12 C13 120.67(19)
C11 C12 C13 121.78(18)
C12 C13 C14 112.77(18)
C12 C13 C15 109.33(17)
C14 C13 C15 110.72(18)
C17 C16 C12 120.9(2)
C18 C17 C16 120.4(2)
C17 C18 C19 121.3(2)
C18 C19 C11 116.9(2)
C18 C19 C20 121.2(2)
C11 C19 C20 121.82(19)
C19 C20 C22 110.52(19)
C19 C20 C21 112.8(2)
C22 C20 C21 109.53(19)
C24 C23 C31 122.76(18)
C24 C23 N2 119.26(18)
C31 C23 N2 117.87(17)
C23 C24 C28 117.2(2)
C23 C24 C25 122.79(18)
C28 C24 C25 120.02(19)
C24 C25 C27 111.46(19)
C24 C25 C26 110.44(19)
C27 C25 C26 110.53(19)
C29 C28 C24 121.6(2)
C28 C29 C30 120.0(2)
C29 C30 C31 121.2(2)
C30 C31 C23 117.29(19)
C30 C31 C32 120.59(19)
C23 C31 C32 122.05(18)
C31 C32 C34 113.29(19)
C31 C32 C33 110.21(19)
C34 C32 C33 112.0(2)
C36 C35 C40 118.8(2)
C36 C35 P1 119.52(16)
C40 C35 P1 121.06(17)
C35 C36 C37 120.7(2)
C38 C37 C36 119.8(2)
C39 C38 C37 120.1(2)
C38 C39 C40 120.4(2)
C39 C40 C35 120.1(2)
C46 C41 C42 119.15(19)
C46 C41 P1 122.14(16)
C42 C41 P1 118.69(15)
C43 C42 C41 120.3(2)
C42 C43 C44 120.1(2)
C45 C44 C43 119.7(2)
C44 C45 C46 120.2(2)
C41 C46 C45 120.4(2)
C48 C47 C49 118.86(19)
C48 C47 P1 124.26(17)
C49 C47 P1 116.57(15)
C52 C48 C47 120.3(2)
C50 C49 C47 120.4(2)
C51 C50 C49 120.2(2)
C52 C51 C50 119.8(2)
C51 C52 C48 120.5(2)
C47 P1 C35 105.54(10)
C47 P1 C41 102.01(9)
C35 P1 C41 101.70(9)
C47 P1 Rh1 120.26(7)
C35 P1 Rh1 115.52(7)
C41 P1 Rh1 109.47(7)
C8 N1 C9 111.42(16)
C8 N1 C11 123.72(16)
C9 N1 C11 124.59(16)
C8 N2 C10 111.19(16)
C8 N2 C23 125.32(16)
C10 N2 C23 122.99(16)

loop_
_geom_bond_atom_site_label_1
_geom_bond_atom_site_label_2
_geom_bond_distance
Rh1 C1 1.873(2)
Rh1 C8 2.0441(18)
Rh1 P1 2.3293(5)
Rh1 Cl1 2.4134(5)
C1 C2 1.455(3)
C2 C3 1.403(3)
C2 C7 1.412(3)
C3 C4 1.396(4)
C4 C5 1.396(5)
C5 C6 1.373(5)
C6 C7 1.380(4)
C8 N1 1.363(2)
C8 N2 1.366(2)
C9 C10 1.347(3)
C9 N1 1.392(2)
C10 N2 1.389(2)
C11 C12 1.399(3)
C11 C19 1.408(3)
C11 N1 1.440(2)
C12 C16 1.391(3)
C12 C13 1.513(3)
C13 C14 1.524(3)
C13 C15 1.535(3)
C16 C17 1.391(3)
C17 C18 1.380(4)
C18 C19 1.396(3)
C19 C20 1.516(3)
C20 C22 1.540(3)
C20 C21 1.542(3)
C23 C24 1.399(3)
C23 C31 1.408(3)
C23 N2 1.446(2)
C24 C28 1.399(3)
C24 C25 1.515(3)
C25 C27 1.530(3)
C25 C26 1.533(3)
C28 C29 1.378(3)
C29 C30 1.388(3)
C30 C31 1.396(3)
C31 C32 1.510(3)
C32 C34 1.523(3)
C32 C33 1.524(3)
C35 C36 1.395(3)
C35 C40 1.405(3)
C35 P1 1.835(2)
C36 C37 1.396(3)
C37 C38 1.388(4)
C38 C39 1.384(4)
C39 C40 1.394(3)
C41 C46 1.389(3)
C41 C42 1.395(3)
C41 P1 1.840(2)
C42 C43 1.389(3)
C43 C44 1.390(3)
C44 C45 1.384(3)
C45 C46 1.390(3)
C47 C48 1.392(3)
C47 C49 1.398(3)
C47 P1 1.833(2)
C48 C52 1.391(3)
C49 C50 1.390(3)
C50 C51 1.384(3)
C51 C52 1.380(4)
